data_1530811
loop_
_publ_author_name
'Sotofte, I.'
'Fu, D.C.'

_publ_section_title
;
 Redetermination of the crystal structure of Na3 Sc2 (P O4)3
;
_journal_name_full 'Solid State Ionics'
_journal_page_first 307
_journal_page_last 310
_journal_volume 26
_journal_year 1988
_chemical_formula_sum 'Na2.63 O12 P3 Sc2'
_chemical_name_systematic 'Na2.63 Sc2 (P O4)3'
_space_group_IT_number 15
_symmetry_space_group_name_Hall '-C 2yc'
_symmetry_space_group_name_H-M 'C 1 2/c 1'
_cell_angle_alpha 90
_cell_angle_beta 126.01
_cell_angle_gamma 90
_cell_formula_units_Z 4
_cell_length_a 15.709
_cell_length_b 8.936
_cell_length_c 9.024
_cell_volume 1024.692
_citation_journal_id_ASTM SSIOD3
_cod_data_source_file Sotofte_SSIOD3_1988_1748.cif
_cod_data_source_block Na2.63O12P3Sc2
_cod_database_code 1530811

loop_
_symmetry_equiv_pos_as_xyz
x,y,z
-x,y,-z+1/2
-x,-y,-z
x,-y,z-1/2
x+1/2,y+1/2,z
-x+1/2,y+1/2,-z+1/2
-x+1/2,-y+1/2,-z
x+1/2,-y+1/2,z-1/2

loop_
_atom_site_label
_atom_site_type_symbol
_atom_site_fract_x
_atom_site_fract_y
_atom_site_fract_z
_atom_site_occupancy
_atom_site_U_iso_or_equiv
O3 O-2 0.1487 0.3663 -0.1195 1 0.0
O4 O-2 0.1522 0.5681 0.0695 1 0.0
O6 O-2 0.5671 0.5519 -0.2827 1 0.0
O2 O-2 0.049 0.3317 0.0146 1 0.0
Na2 Na+1 0.1817 0.0687 0.1127 0.64 0.0
Sc1 Sc+3 0.3987 0.2501 0.3514 1 0.0
P1 P+5 0.1476 0.3976 0.0452 1 0.0
Na1 Na+1 0.5 0.1128 0.75 0.65 0.0
P2 P+5 0.5 0.4549 0.75 1 0.0
O5 O-2 0.5755 0.3558 -0.0843 1 0.0
Na3 Na+1 0.25 0.25 0.5 0.7 0.0
O1 O-2 0.2427 0.3267 0.2199 1 0.0
